data_7213062
loop_
_publ_author_name
'Alves, M. Jos\'e'
'Bickley, Jamie F.'
'Gilchrist, Thomas L.'

_publ_section_title
;
 Diastereoselectivity in the addition and cycloaddition reactions of a
 chiral ester of 2H-azirine-3-carboxylic acid
;
_journal_issue 11
_journal_name_full 'Journal of the Chemical Society, Perkin Transactions 1'
_journal_page_first 1399
_journal_paper_doi 10.1039/a902182e
_journal_year 1999
_chemical_formula_sum 'C22 H34 N2 O4 S'
_chemical_formula_weight 422.64
_chemical_name_systematic
; 
 ? 
;
_space_group_IT_number 4
_symmetry_cell_setting monoclinic
_symmetry_space_group_name_Hall 'P 2yb'
_symmetry_space_group_name_H-M 'P 1 21 1'
_atom_sites_solution_hydrogens geom
_atom_sites_solution_primary direct
_atom_sites_solution_secondary difmap
_audit_creation_method SHELXL-97
_cell_angle_alpha 90.00
_cell_angle_beta 101.972(17)
_cell_angle_gamma 90.00
_cell_formula_units_Z 2
_cell_length_a 7.4889(12)
_cell_length_b 8.9188(12)
_cell_length_c 16.948(2)
_cell_measurement_temperature 213(2)
_cell_volume 1107.4(3)
_computing_data_collection 'IPDS (STOE, 1997)'
_computing_data_reduction 'X-RED (STOE, 1996)'
_computing_structure_refinement 'SHELXL-97 (Sheldrick, 1997)'
_computing_structure_solution 'SHELXS-97 (Sheldrick, 1990)'
_diffrn_ambient_temperature 293(2)
_diffrn_measured_fraction_theta_full 0.997
_diffrn_measured_fraction_theta_max 0.997
_diffrn_measurement_device_type ' STOE IPDS'
_diffrn_radiation_monochromator graphite
_diffrn_radiation_source 'fine-focus sealed tube'
_diffrn_radiation_type MoK\a
_diffrn_radiation_wavelength 0.71073
_diffrn_reflns_av_R_equivalents 0.0861
_diffrn_reflns_av_sigmaI/netI 0.0785
_diffrn_reflns_limit_h_max 8
_diffrn_reflns_limit_h_min -8
_diffrn_reflns_limit_k_max 9
_diffrn_reflns_limit_k_min -9
_diffrn_reflns_limit_l_max 17
_diffrn_reflns_limit_l_min -18
_diffrn_reflns_number 5572
_diffrn_reflns_theta_full 22.48
_diffrn_reflns_theta_max 22.48
_diffrn_reflns_theta_min 2.46
_exptl_absorpt_coefficient_mu 0.135
_exptl_absorpt_correction_type none
_exptl_crystal_colour ' Colourless'
_exptl_crystal_density_diffrn 1.268
_exptl_crystal_density_method 'not measured'
_exptl_crystal_description ' needle'
_exptl_crystal_F_000 456
_exptl_crystal_size_max .8
_exptl_crystal_size_mid .3
_exptl_crystal_size_min .2
_refine_diff_density_max 0.257
_refine_diff_density_min -0.233
_refine_diff_density_rms 0.055
_refine_ls_abs_structure_details 'Flack H D (1983), Acta Cryst. A39, 876-881'
_refine_ls_abs_structure_Flack 0.15(13)
_refine_ls_extinction_method none
_refine_ls_goodness_of_fit_ref 0.978
_refine_ls_hydrogen_treatment mixed
_refine_ls_matrix_type full
_refine_ls_number_parameters 314
_refine_ls_number_reflns 2891
_refine_ls_number_restraints 1
_refine_ls_restrained_S_all 0.978
_refine_ls_R_factor_all 0.0616
_refine_ls_R_factor_gt 0.0524
_refine_ls_shift/su_max 0.000
_refine_ls_shift/su_mean 0.000
_refine_ls_structure_factor_coef Fsqd
_refine_ls_weighting_details 'w=1/[\s^2^(Fo^2^)+(0.0835P)^2^+0.0000P] where P=(Fo^2^+2Fc^2^)/3'
_refine_ls_weighting_scheme calc
_refine_ls_wR_factor_gt 0.1246
_refine_ls_wR_factor_ref 0.1289
_reflns_number_gt 2418
_reflns_number_total 2891
_reflns_threshold_expression >2sigma(I)
_cod_data_source_file 902182esup1.cif
_cod_data_source_block za107
_cod_depositor_comments
;
The following automatic conversions were performed:

'_refine_ls_weighting_scheme' value 'calc
w=1/[\s^2^(Fo^2^)+(0.0835P)^2^+0.0000P] where P=(Fo^2^+2Fc^2^)/3' was
changed to 'calc'. New tag '_refine_ls_weighting_details' was
created. The value of the new tag was set to
'w=1/[\s^2^(Fo^2^)+(0.0835P)^2^+0.0000P] where P=(Fo^2^+2Fc^2^)/3'.

Automatic conversion script
Id: cif_fix_values 3143 2015-03-26 13:38:13Z robertas 
;
_cod_original_sg_symbol_H-M ' P 21  '
_cod_database_code 7213062

loop_
_symmetry_equiv_pos_as_xyz
'x, y, z'
'-x, y+1/2, -z'

loop_
_atom_site_label
_atom_site_type_symbol
_atom_site_fract_x
_atom_site_fract_y
_atom_site_fract_z
_atom_site_U_iso_or_equiv
_atom_site_adp_type
_atom_site_occupancy
_atom_site_calc_flag
_atom_site_refinement_flags
C1 C 0.6178(6) 0.2082(5) 0.4494(3) 0.0367(10) Uani 1 d .
H1 H 0.523(8) 0.160(6) 0.419(3) 0.053(14) Uiso 1 d .
C2 C 0.5981(6) 0.2987(5) 0.5221(3) 0.0420(11) Uani 1 d .
H2 H 0.4894 0.3293 0.5355 0.050 Uiso 1 calc R
C3 C 0.7655(6) 0.3264(6) 0.5635(3) 0.0427(11) Uani 1 d .
H3 H 0.7962 0.3810 0.6112 0.051 Uiso 1 calc R
C4 C 0.8964(7) 0.2531(5) 0.5190(3) 0.0369(10) Uani 1 d .
H4 H 0.994(6) 0.243(4) 0.548(2) 0.026(11) Uiso 1 d .
C5 C 0.7840(6) 0.1150(5) 0.4853(3) 0.0385(11) Uani 1 d .
H5A H 0.830(6) 0.064(6) 0.447(3) 0.047(12) Uiso 1 d .
H5B H 0.774(7) 0.035(6) 0.530(3) 0.061(14) Uiso 1 d .
C6 C 0.8884(5) 0.3357(5) 0.4389(2) 0.0297(9) Uani 1 d .
C7 C 0.7545(6) 0.4591(5) 0.4133(3) 0.0371(10) Uani 1 d .
H7A H 0.729(7) 0.504(6) 0.456(3) 0.049(13) Uiso 1 d .
H7B H 0.762(5) 0.529(5) 0.368(2) 0.028(10) Uiso 1 d .
C8 C 1.0433(5) 0.3083(5) 0.3973(2) 0.0311(9) Uani 1 d .
C9 C 1.1532(5) 0.3542(5) 0.2761(2) 0.0384(10) Uani 1 d .
H9 H 1.2238 0.2623 0.2909 0.046 Uiso 1 calc R
C10 C 1.2796(7) 0.4930(7) 0.2825(3) 0.0534(13) Uani 1 d .
H10A H 1.421(7) 0.462(5) 0.306(3) 0.043(12) Uiso 1 d .
H10B H 1.249(7) 0.569(7) 0.326(3) 0.075(17) Uiso 1 d .
C11 C 1.2441(7) 0.5508(7) 0.1953(3) 0.0559(13) Uani 1 d .
H11 H 1.258(7) 0.658(7) 0.200(3) 0.060(16) Uiso 1 d .
C12 C 1.3311(8) 0.4402(8) 0.1465(4) 0.0767(19) Uani 1 d .
H12A H 1.4548 0.4160 0.1739 0.092 Uiso 1 calc R
H12B H 1.3332 0.4797 0.0934 0.092 Uiso 1 calc R
C13 C 1.2060(8) 0.3020(7) 0.1409(4) 0.0612(15) Uani 1 d .
H13A H 1.122(9) 0.271(7) 0.086(4) 0.09(2) Uiso 1 d .
H13B H 1.264(10) 0.216(8) 0.166(4) 0.08(2) Uiso 1 d .
C14 C 0.9714(9) 0.5518(7) 0.0743(3) 0.0660(15) Uani 1 d .
H14B H 0.9633 0.6579 0.0649 0.079 Uiso 1 calc R
H14A H 0.8535 0.5071 0.0560 0.079 Uiso 1 calc R
H5C H 1.0565 0.5089 0.0455 0.079 Uiso 1 calc R
C15 C 1.0363(6) 0.5223(5) 0.1643(2) 0.0419(11) Uani 1 d .
C16 C 0.9145(7) 0.6141(5) 0.2087(3) 0.0516(13) Uani 1 d .
H16A H 0.9118 0.7166 0.1912 0.062 Uiso 1 calc R
H16B H 0.9626 0.6092 0.2657 0.062 Uiso 1 calc R
H16C H 0.7930 0.5739 0.1969 0.062 Uiso 1 calc R
C17 C 1.0548(6) 0.3514(5) 0.1873(3) 0.0369(10) Uani 1 d .
C18 C 0.8782(7) 0.2630(5) 0.1684(3) 0.0384(10) Uani 1 d .
H18A H 0.794(6) 0.290(5) 0.197(3) 0.036(12) Uiso 1 d .
H18B H 0.813(6) 0.275(5) 0.106(3) 0.036(11) Uiso 1 d .
C19 C 0.5795(9) -0.0036(7) 0.0905(3) 0.0689(16) Uani 1 d .
H19A H 0.4809 0.0679 0.0881 0.083 Uiso 1 calc R
H19B H 0.6516 0.0283 0.0522 0.083 Uiso 1 calc R
C20 C 0.5013(10) -0.1512(8) 0.0665(4) 0.086(2) Uani 1 d .
H20A H 0.4280 -0.1455 0.0129 0.104 Uiso 1 calc R
H20B H 0.4268 -0.1824 0.1032 0.104 Uiso 1 calc R
H20C H 0.5980 -0.2223 0.0675 0.104 Uiso 1 calc R
C21 C 0.6043(8) 0.0137(7) 0.2409(3) 0.0588(14) Uani 1 d .
H21A H 0.4773 0.0407 0.2213 0.071 Uiso 1 calc R
H21B H 0.6620 0.0938 0.2757 0.071 Uiso 1 calc R
C22 C 0.6140(11) -0.1300(8) 0.2892(4) 0.0817(19) Uani 1 d .
H22A H 0.5549 -0.1155 0.3338 0.098 Uiso 1 calc R
H22B H 0.7394 -0.1566 0.3091 0.098 Uiso 1 calc R
H22C H 0.5537 -0.2090 0.2553 0.098 Uiso 1 calc R
N1 N 0.6998(4) 0.3052(4) 0.3897(2) 0.0324(8) Uani 1 d .
N2 N 0.6947(6) -0.0010(4) 0.1717(2) 0.0480(10) Uani 1 d .
S1 S 0.90201(19) 0.06480(11) 0.18255(7) 0.0500(4) Uani 1 d .
O1 O 1.1781(4) 0.2390(4) 0.42705(18) 0.0460(8) Uani 1 d .
O2 O 1.0139(4) 0.3732(3) 0.32481(16) 0.0359(7) Uani 1 d .
O3 O 0.9923(5) 0.0374(4) 0.2636(2) 0.0595(9) Uani 1 d .
O4 O 0.9771(7) 0.0043(4) 0.1173(3) 0.0842(14) Uani 1 d .

loop_
_atom_site_aniso_label
_atom_site_aniso_U_11
_atom_site_aniso_U_22
_atom_site_aniso_U_33
_atom_site_aniso_U_23
_atom_site_aniso_U_13
_atom_site_aniso_U_12
C1 0.032(2) 0.045(3) 0.034(2) -0.0003(19) 0.008(2) -0.006(2)
C2 0.040(3) 0.049(3) 0.042(3) 0.004(2) 0.020(2) 0.010(2)
C3 0.044(3) 0.055(3) 0.032(2) -0.001(2) 0.013(2) 0.002(2)
C4 0.027(2) 0.054(3) 0.026(2) -0.001(2) -0.0017(19) 0.007(2)
C5 0.040(3) 0.037(2) 0.041(3) 0.006(2) 0.014(2) 0.0023(18)
C6 0.024(2) 0.033(2) 0.032(2) -0.0029(18) 0.0065(17) -0.0009(18)
C7 0.039(3) 0.037(3) 0.038(3) 0.003(2) 0.013(2) 0.0075(19)
C8 0.024(2) 0.037(2) 0.032(2) -0.0009(19) 0.0037(17) -0.0041(19)
C9 0.034(2) 0.051(3) 0.034(2) 0.006(2) 0.0155(18) 0.008(2)
C10 0.035(3) 0.076(4) 0.048(3) 0.006(3) 0.006(2) -0.014(2)
C11 0.057(3) 0.066(4) 0.050(3) 0.006(3) 0.022(2) -0.020(3)
C12 0.061(4) 0.111(5) 0.070(4) 0.005(3) 0.040(3) -0.013(3)
C13 0.060(3) 0.082(4) 0.052(3) 0.004(3) 0.036(3) 0.013(3)
C14 0.095(4) 0.051(3) 0.049(3) 0.018(3) 0.008(3) -0.014(3)
C15 0.048(3) 0.038(3) 0.040(2) 0.009(2) 0.010(2) -0.0067(19)
C16 0.060(3) 0.025(2) 0.068(3) 0.009(2) 0.010(3) 0.000(2)
C17 0.044(2) 0.036(2) 0.035(2) 0.0006(18) 0.0186(19) 0.004(2)
C18 0.046(3) 0.034(2) 0.035(2) -0.0005(19) 0.009(2) 0.004(2)
C19 0.105(5) 0.051(3) 0.047(3) -0.002(2) 0.006(3) -0.003(3)
C20 0.102(5) 0.069(4) 0.073(4) -0.001(3) -0.015(4) -0.017(4)
C21 0.067(3) 0.063(3) 0.048(3) 0.001(2) 0.017(3) 0.002(3)
C22 0.117(5) 0.081(5) 0.061(4) -0.001(3) 0.050(4) -0.018(4)
N1 0.0260(17) 0.036(2) 0.0343(18) -0.0005(15) 0.0047(14) 0.0028(15)
N2 0.074(3) 0.040(2) 0.0284(19) -0.0029(16) 0.0073(18) -0.012(2)
S1 0.0732(9) 0.0306(6) 0.0503(7) -0.0001(5) 0.0223(6) 0.0012(6)
O1 0.0295(17) 0.069(2) 0.0403(17) 0.0150(15) 0.0090(13) 0.0096(16)
O2 0.0337(15) 0.046(2) 0.0310(16) 0.0077(13) 0.0145(12) 0.0071(13)
O3 0.073(2) 0.038(2) 0.062(2) 0.0138(16) 0.0033(17) 0.0001(17)
O4 0.139(4) 0.0451(19) 0.089(3) -0.013(2) 0.073(3) -0.003(2)

loop_
_atom_type_symbol
_atom_type_description
_atom_type_scat_dispersion_real
_atom_type_scat_dispersion_imag
_atom_type_scat_source
C C 0.0020 0.0020 'International Tables Vol C Tables 4.2.6.8 and 6.1.1.4'
H H 0.0000 0.0000 'International Tables Vol C Tables 4.2.6.8 and 6.1.1.4'
N N 0.0040 0.0030 'International Tables Vol C Tables 4.2.6.8 and 6.1.1.4'
S S 0.1100 0.1240 'International Tables Vol C Tables 4.2.6.8 and 6.1.1.4'
O O 0.0080 0.0060 'International Tables Vol C Tables 4.2.6.8 and 6.1.1.4'

loop_
_geom_angle_atom_site_label_1
_geom_angle_atom_site_label_2
_geom_angle_atom_site_label_3
_geom_angle
C2 C1 C5 100.2(4)
C2 C1 N1 110.8(4)
C5 C1 N1 99.5(3)
C3 C2 C1 106.9(4)
C2 C3 C4 107.2(4)
C3 C4 C5 99.9(4)
C3 C4 C6 109.0(4)
C5 C4 C6 97.9(3)
C1 C5 C4 92.9(4)
C7 C6 C8 121.5(4)
C7 C6 N1 58.4(3)
C8 C6 N1 116.0(3)
C7 C6 C4 120.8(3)
C8 C6 C4 116.5(3)
N1 C6 C4 105.2(3)
N1 C7 C6 61.4(3)
O1 C8 O2 124.9(3)
O1 C8 C6 123.5(4)
O2 C8 C6 111.6(3)
O2 C9 C17 107.5(3)
O2 C9 C10 111.3(4)
C17 C9 C10 104.1(3)
C11 C10 C9 102.7(4)
C12 C11 C10 107.3(5)
C12 C11 C15 102.8(4)
C10 C11 C15 103.4(3)
C11 C12 C13 103.3(4)
C12 C13 C17 103.7(4)
C14 C15 C16 107.5(4)
C14 C15 C11 113.5(4)
C16 C15 C11 113.7(4)
C14 C15 C17 114.2(4)
C16 C15 C17 115.2(3)
C11 C15 C17 92.5(4)
C18 C17 C9 115.9(3)
C18 C17 C13 115.9(4)
C9 C17 C13 104.3(4)
C18 C17 C15 115.0(4)
C9 C17 C15 103.2(4)
C13 C17 C15 100.5(4)
C17 C18 S1 115.3(3)
C20 C19 N2 113.5(5)
N2 C21 C22 112.1(5)
C7 N1 C6 60.2(3)
C7 N1 C1 118.0(3)
C6 N1 C1 101.0(3)
C19 N2 C21 118.0(5)
C19 N2 S1 118.2(3)
C21 N2 S1 117.4(3)
O3 S1 O4 119.5(3)
O3 S1 N2 107.3(2)
O4 S1 N2 107.0(2)
O3 S1 C18 108.3(2)
O4 S1 C18 108.1(2)
N2 S1 C18 105.9(2)
C8 O2 C9 117.9(3)

loop_
_geom_bond_atom_site_label_1
_geom_bond_atom_site_label_2
_geom_bond_distance
C1 C2 1.505(6)
C1 C5 1.516(6)
C1 N1 1.552(5)
C2 C3 1.327(7)
C3 C4 1.505(6)
C4 C5 1.534(7)
C4 C6 1.535(6)
C6 C7 1.492(6)
C6 C8 1.497(5)
C6 N1 1.509(5)
C7 N1 1.464(6)
C8 O1 1.202(5)
C8 O2 1.335(5)
C9 O2 1.468(5)
C9 C17 1.532(6)
C9 C10 1.548(7)
C10 C11 1.536(7)
C11 C12 1.518(9)
C11 C15 1.557(7)
C12 C13 1.539(9)
C13 C17 1.570(6)
C14 C15 1.524(6)
C15 C16 1.534(7)
C15 C17 1.572(6)
C17 C18 1.516(7)
C18 S1 1.788(4)
C19 C20 1.464(9)
C19 N2 1.465(6)
C21 N2 1.476(6)
C21 C22 1.514(8)
N2 S1 1.634(4)
S1 O3 1.421(4)
S1 O4 1.444(4)

loop_
_geom_torsion_atom_site_label_1
_geom_torsion_atom_site_label_2
_geom_torsion_atom_site_label_3
_geom_torsion_atom_site_label_4
_geom_torsion
C5 C1 C2 C3 35.3(5)
N1 C1 C2 C3 -69.0(5)
C1 C2 C3 C4 -0.6(5)
C2 C3 C4 C5 -33.7(5)
C2 C3 C4 C6 68.3(5)
C2 C1 C5 C4 -52.0(4)
N1 C1 C5 C4 61.3(4)
C3 C4 C5 C1 51.5(4)
C6 C4 C5 C1 -59.4(3)
C3 C4 C6 C7 -4.6(6)
C5 C4 C6 C7 98.7(4)
C3 C4 C6 C8 163.3(4)
C5 C4 C6 C8 -93.3(4)
C3 C4 C6 N1 -66.6(4)
C5 C4 C6 N1 36.8(4)
C8 C6 C7 N1 103.1(4)
C4 C6 C7 N1 -89.6(4)
C7 C6 C8 O1 160.2(4)
N1 C6 C8 O1 -132.5(4)
C4 C6 C8 O1 -7.7(6)
C7 C6 C8 O2 -18.4(5)
N1 C6 C8 O2 49.0(5)
C4 C6 C8 O2 173.8(3)
O2 C9 C10 C11 -117.6(4)
C17 C9 C10 C11 -2.0(5)
C9 C10 C11 C12 -71.4(5)
C9 C10 C11 C15 36.9(5)
C10 C11 C12 C13 71.5(6)
C15 C11 C12 C13 -37.2(6)
C11 C12 C13 C17 0.9(6)
C12 C11 C15 C14 -60.8(6)
C10 C11 C15 C14 -172.3(5)
C12 C11 C15 C16 176.0(4)
C10 C11 C15 C16 64.5(5)
C12 C11 C15 C17 57.0(4)
C10 C11 C15 C17 -54.5(5)
O2 C9 C17 C18 -41.4(5)
C10 C9 C17 C18 -159.7(4)
O2 C9 C17 C13 -170.1(4)
C10 C9 C17 C13 71.7(5)
O2 C9 C17 C15 85.2(4)
C10 C9 C17 C15 -33.0(4)
C12 C13 C17 C18 159.6(4)
C12 C13 C17 C9 -71.7(5)
C12 C13 C17 C15 35.0(5)
C14 C15 C17 C18 -62.7(5)
C16 C15 C17 C18 62.4(5)
C11 C15 C17 C18 -179.9(4)
C14 C15 C17 C9 170.0(4)
C16 C15 C17 C9 -64.9(5)
C11 C15 C17 C9 52.8(4)
C14 C15 C17 C13 62.5(5)
C16 C15 C17 C13 -172.4(4)
C11 C15 C17 C13 -54.7(4)
C9 C17 C18 S1 -67.1(4)
C13 C17 C18 S1 55.7(5)
C15 C17 C18 S1 172.5(3)
C6 C7 N1 C1 86.9(3)
C8 C6 N1 C7 -112.5(4)
C4 C6 N1 C7 117.1(4)
C7 C6 N1 C1 -116.1(3)
C8 C6 N1 C1 131.3(4)
C4 C6 N1 C1 1.0(4)
C2 C1 N1 C7 3.7(5)
C5 C1 N1 C7 -101.1(4)
C2 C1 N1 C6 65.7(4)
C5 C1 N1 C6 -39.1(4)
C20 C19 N2 C21 -82.2(7)
C20 C19 N2 S1 126.5(5)
C22 C21 N2 C19 109.3(6)
C22 C21 N2 S1 -99.2(5)
C19 N2 S1 O3 -172.5(4)
C21 N2 S1 O3 36.1(4)
C19 N2 S1 O4 -43.1(4)
C21 N2 S1 O4 165.5(4)
C19 N2 S1 C18 72.0(4)
C21 N2 S1 C18 -79.4(4)
C17 C18 S1 O3 56.9(4)
C17 C18 S1 O4 -73.9(4)
C17 C18 S1 N2 171.7(3)
O1 C8 O2 C9 2.4(6)
C6 C8 O2 C9 -179.1(3)
C17 C9 O2 C8 147.4(3)
C10 C9 O2 C8 -99.2(4)
